data_2241174
loop_
_publ_author_name
'Barth, Eva Rebecca'
'Golz, Christopher'
'Knorr, Michael'
'Strohmann, Carsten'

_publ_section_title
;
 Crystal structure of
 di-\m-iodido-bis[bis(acetonitrile-\k<i>N</i>)copper(I)]
;
_journal_coeditor_code WM5208
_journal_issue 11
_journal_name_full 'Acta Crystallographica Section E'
_journal_page_first m189
_journal_page_last m190
_journal_paper_doi 10.1107/S2056989015018149
_journal_volume 71
_journal_year 2015
_chemical_formula_iupac '[Cu2 I2 (C2 H3 N)4]'
_chemical_formula_moiety 'C8 H12 Cu2 I2 N4'
_chemical_formula_sum 'C8 H12 Cu2 I2 N4'
_chemical_formula_weight 545.10
_chemical_name_systematic
;
Di-\m-iodido-bis[bis(acetonitrile-\k<i>N</i>)copper(I)]
;
_space_group_crystal_system monoclinic
_space_group_IT_number 14
_space_group_name_Hall '-P 2ybc'
_space_group_name_H-M_alt 'P 1 21/c 1'
_symmetry_space_group_name_Hall '-P 2ybc'
_symmetry_space_group_name_H-M 'P 1 21/c 1'
_atom_sites_solution_hydrogens geom
_audit_creation_method
;
Olex2 1.2
(compiled 2015.01.26 svn.r3150 for OlexSys, GUI svn.r4998)
;
_cell_angle_alpha 90
_cell_angle_beta 116.957(5)
_cell_angle_gamma 90
_cell_formula_units_Z 2
_cell_length_a 7.669(3)
_cell_length_b 14.367(5)
_cell_length_c 7.944(3)
_cell_measurement_reflns_used 5543
_cell_measurement_temperature 173
_cell_measurement_theta_max 27.050
_cell_measurement_theta_min 2.836
_cell_volume 780.2(5)
_computing_cell_refinement
;
SAINT (Bruker, 2003)
;
_computing_data_collection
;
APEX2 (Bruker, 2003)
;
_computing_data_reduction
;
SAINT (Bruker, 2003)
;
_computing_molecular_graphics
;
SHELXTL (Sheldrick, 2008)
;
_computing_publication_material
;
OLEX2 (Dolomanov <i>et al.</i>,  2009) and publCIF (Westrip,
2010)
;
_computing_structure_refinement
;
SHELXL2014 (Sheldrick, 2015)
;
_computing_structure_solution
;
SHELXS2014 (Sheldrick, 2008)
;
_diffrn_ambient_temperature 173.15
_diffrn_measured_fraction_theta_full 1.000
_diffrn_measured_fraction_theta_max 0.999
_diffrn_measurement_device_type 'Bruker APEXII CCD'
_diffrn_measurement_method 'phi and omega scans'
_diffrn_radiation_monochromator graphite
_diffrn_radiation_type MoK\a
_diffrn_radiation_wavelength 0.71073
_diffrn_reflns_av_R_equivalents 0.0524
_diffrn_reflns_limit_h_max 9
_diffrn_reflns_limit_h_min -9
_diffrn_reflns_limit_k_max 18
_diffrn_reflns_limit_k_min -18
_diffrn_reflns_limit_l_max 10
_diffrn_reflns_limit_l_min -10
_diffrn_reflns_number 18211
_diffrn_reflns_theta_full 25.242
_diffrn_reflns_theta_max 26.990
_diffrn_reflns_theta_min 2.836
_exptl_absorpt_coefficient_mu 6.664
_exptl_absorpt_correction_T_max 1
_exptl_absorpt_correction_T_min 0.177719
_exptl_absorpt_correction_type multi-scan
_exptl_absorpt_process_details
;
(<i>SADABS</i>; Bruker, 2003)
;
_exptl_crystal_colour colourless
_exptl_crystal_density_diffrn 2.320
_exptl_crystal_description block
_exptl_crystal_F_000 504
_exptl_crystal_size_max 0.4
_exptl_crystal_size_mid 0.3
_exptl_crystal_size_min 0.2
_refine_diff_density_max 0.767
_refine_diff_density_min -0.702
_refine_ls_extinction_coef 0.0356(10)
_refine_ls_extinction_expression Fc^*^=kFc[1+0.001xFc^2^\l^3^/sin(2\q)]^-1/4^
_refine_ls_extinction_method
;
SHELXL2014 (Sheldrick, 2015)
;
_refine_ls_goodness_of_fit_ref 1.158
_refine_ls_hydrogen_treatment constr
_refine_ls_matrix_type full
_refine_ls_number_parameters 76
_refine_ls_number_reflns 1696
_refine_ls_number_restraints 0
_refine_ls_restrained_S_all 1.158
_refine_ls_R_factor_all 0.0223
_refine_ls_R_factor_gt 0.0213
_refine_ls_shift/su_max 0.000
_refine_ls_shift/su_mean 0.000
_refine_ls_structure_factor_coef Fsqd
_refine_ls_weighting_details 'w=1/[\s^2^(Fo^2^)+(0.0281P)^2^+0.2851P] where P=(Fo^2^+2Fc^2^)/3'
_refine_ls_weighting_scheme calc
_refine_ls_wR_factor_gt 0.0554
_refine_ls_wR_factor_ref 0.0558
_reflns_number_gt 1628
_reflns_number_total 1696
_reflns_threshold_expression 'I > 2\s(I)'
_cod_data_source_file wm5208sup1.cif
_cod_data_source_block I
_cod_database_code 2241174
_shelx_space_group_comment
;
The symmetry employed for this shelxl refinement is uniquely defined
by the following loop, which should always be used as a source of
symmetry information in preference to the above space-group names.
They are only intended as comments.
;
_shelx_estimated_absorpt_t_min 0.176
_shelx_estimated_absorpt_t_max 0.349

loop_
_space_group_symop_operation_xyz
'x, y, z'
'-x, y+1/2, -z+1/2'
'-x, -y, -z'
'x, -y-1/2, z-1/2'

loop_
_atom_site_type_symbol
_atom_site_label
_atom_site_fract_x
_atom_site_fract_y
_atom_site_fract_z
_atom_site_U_iso_or_equiv
_atom_site_adp_type
_atom_site_calc_flag
_atom_site_occupancy
C C1 0.2924(4) 0.35511(17) 0.2436(4) 0.0327(5) Uani d 1
C C2 0.3602(5) 0.3046(2) 0.1258(5) 0.0477(7) Uani d 1
H H2A 0.3147 0.2400 0.1117 0.072 Uiso calc 1
H H2B 0.5035 0.3057 0.1851 0.072 Uiso calc 1
H H2C 0.3081 0.3341 0.0012 0.072 Uiso calc 1
C C3 0.5869(4) 0.43439(18) 0.8689(4) 0.0327(5) Uani d 1
C C4 0.7870(4) 0.4169(2) 1.0081(4) 0.0440(6) Uani d 1
H H4A 0.7881 0.3711 1.1000 0.066 Uiso calc 1
H H4B 0.8464 0.4750 1.0734 0.066 Uiso calc 1
H H4C 0.8617 0.3927 0.9451 0.066 Uiso calc 1
Cu Cu 0.17322(5) 0.46160(2) 0.52217(4) 0.03798(12) Uani d 1
I I -0.09223(2) 0.36402(2) 0.57402(3) 0.03945(11) Uani d 1
N N1 0.2374(3) 0.39446(16) 0.3335(3) 0.0386(5) Uani d 1
N N2 0.4306(3) 0.44856(16) 0.7589(3) 0.0402(5) Uani d 1

loop_
_atom_site_aniso_label
_atom_site_aniso_U_11
_atom_site_aniso_U_22
_atom_site_aniso_U_33
_atom_site_aniso_U_12
_atom_site_aniso_U_13
_atom_site_aniso_U_23
C1 0.0351(13) 0.0281(12) 0.0329(13) -0.0024(9) 0.0137(11) 0.0016(9)
C2 0.0589(18) 0.0430(15) 0.0494(17) -0.0014(13) 0.0318(15) -0.0063(13)
C3 0.0348(13) 0.0328(12) 0.0294(11) -0.0015(10) 0.0137(10) 0.0003(10)
C4 0.0323(13) 0.0523(17) 0.0381(14) 0.0054(12) 0.0077(11) 0.0013(12)
Cu 0.03422(19) 0.0400(2) 0.03415(19) 0.00505(13) 0.01066(14) -0.00146(13)
I 0.03990(14) 0.03205(13) 0.04649(15) 0.00095(6) 0.01965(10) 0.00337(6)
N1 0.0407(12) 0.0370(12) 0.0369(12) 0.0027(10) 0.0164(10) -0.0009(10)
N2 0.0345(12) 0.0438(13) 0.0353(11) 0.0002(10) 0.0096(10) 0.0007(10)

loop_
_atom_type_symbol
_atom_type_description
_atom_type_scat_dispersion_real
_atom_type_scat_dispersion_imag
_atom_type_scat_source
C C 0.0033 0.0016 'International Tables Vol C Tables 4.2.6.8 and 6.1.1.4'
H H 0.0000 0.0000 'International Tables Vol C Tables 4.2.6.8 and 6.1.1.4'
Cu Cu 0.3201 1.2651 'International Tables Vol C Tables 4.2.6.8 and 6.1.1.4'
I I -0.4742 1.8119 'International Tables Vol C Tables 4.2.6.8 and 6.1.1.4'
N N 0.0061 0.0033 'International Tables Vol C Tables 4.2.6.8 and 6.1.1.4'

loop_
_geom_angle_atom_site_label_1
_geom_angle_atom_site_label_2
_geom_angle_atom_site_label_3
_geom_angle_site_symmetry_1
_geom_angle_site_symmetry_3
_geom_angle
N1 C1 C2 . . 179.2(3)
C1 C2 H2A . . 109.5
C1 C2 H2B . . 109.5
C1 C2 H2C . . 109.5
H2A C2 H2B . . 109.5
H2A C2 H2C . . 109.5
H2B C2 H2C . . 109.5
N2 C3 C4 . . 179.4(3)
C3 C4 H4A . . 109.5
C3 C4 H4B . . 109.5
C3 C4 H4C . . 109.5
H4A C4 H4B . . 109.5
H4A C4 H4C . . 109.5
H4B C4 H4C . . 109.5
I Cu Cu . 3_566 57.78(3)
I Cu Cu 3_566 3_566 59.286(14)
I Cu I 3_566 . 117.06(2)
N1 Cu Cu . 3_566 129.99(7)
N1 Cu I . . 108.95(7)
N1 Cu I . 3_566 110.27(7)
N1 Cu N2 . . 100.47(10)
N2 Cu Cu . 3_566 129.41(8)
N2 Cu I . . 107.48(8)
N2 Cu I . 3_566 111.28(7)
Cu I Cu 3_566 . 62.94(2)
C1 N1 Cu . . 172.7(2)
C3 N2 Cu . . 167.0(2)

loop_
_geom_bond_atom_site_label_1
_geom_bond_atom_site_label_2
_geom_bond_site_symmetry_2
_geom_bond_distance
C1 C2 . 1.454(4)
C1 N1 . 1.132(4)
C2 H2A . 0.9800
C2 H2B . 0.9800
C2 H2C . 0.9800
C3 C4 . 1.450(3)
C3 N2 . 1.137(3)
C4 H4A . 0.9800
C4 H4B . 0.9800
C4 H4C . 0.9800
Cu Cu 3_566 2.7482(11)
Cu I 3_566 2.6108(10)
Cu I . 2.6532(8)
Cu N1 . 2.022(2)
Cu N2 . 2.025(2)
I Cu 3_566 2.6108(10)

_cod_database_fobs_code 2241174
